data_4515898
loop_
_publ_author_name
'Zhou, Huawei'
'Liu, Xuejing'
'He, Guohang'
'Fan, Lin'
'Shi, Shaozhen'
'Wei, Jiazhen'
'Xu, Wenli'
'Yuan, Cang'
'Chai, Ning'
'Chen, Baoli'
'Zhang, Yingtian'
'Zhang, Xianxi'
'Zhao, Jinsheng'
'Wei, Xinting'
'Yin, Jie'
'Tian, Dongxu'

_publ_section_title
;
 Synthesis, Crystal Structure, UV-Vis Adsorption Properties, Photoelectric
 Behavior, and DFT Computational Study of All-Inorganic and Lead-Free
 Copper Halide Salt K<sub>2</sub>Cu<sub>2</sub>Cl<sub>6</sub>.
;
_journal_issue 10
_journal_name_full 'ACS omega'
_journal_page_first 14021
_journal_page_last 14026
_journal_paper_doi 10.1021/acsomega.8b01337
_journal_volume 3
_journal_year 2018
_chemical_formula_sum 'C0 H0 Cl3 Cu K'
_chemical_formula_weight 208.99
_space_group_crystal_system monoclinic
_space_group_IT_number 14
_space_group_name_Hall '-P 2ybc'
_space_group_name_H-M_alt 'P 1 21/c 1'
_audit_creation_method SHELXL-2014
_cell_angle_alpha 90
_cell_angle_beta 97.1230(10)
_cell_angle_gamma 90
_cell_formula_units_Z 4
_cell_length_a 4.0340(3)
_cell_length_b 13.7987(13)
_cell_length_c 8.7445(7)
_cell_measurement_reflns_used 1719
_cell_measurement_temperature 298(2)
_cell_measurement_theta_max 18.169
_cell_measurement_theta_min 2.272
_cell_volume 483.00(7)
_computing_structure_refinement 'SHELXL-2014 (Sheldrick, 2014)'
_diffrn_ambient_temperature 298(2)
_diffrn_measured_fraction_theta_full 0.972
_diffrn_measured_fraction_theta_max 0.993
_diffrn_measurement_device_type 'CCD area detector'
_diffrn_radiation_type MoK\a
_diffrn_radiation_wavelength 0.71073
_diffrn_reflns_av_R_equivalents 0.0715
_diffrn_reflns_av_unetI/netI 0.0656
_diffrn_reflns_Laue_measured_fraction_full 0.972
_diffrn_reflns_Laue_measured_fraction_max 0.993
_diffrn_reflns_limit_h_max 4
_diffrn_reflns_limit_h_min -4
_diffrn_reflns_limit_k_max 16
_diffrn_reflns_limit_k_min -16
_diffrn_reflns_limit_l_max 10
_diffrn_reflns_limit_l_min -9
_diffrn_reflns_number 2298
_diffrn_reflns_point_group_measured_fraction_full 0.972
_diffrn_reflns_point_group_measured_fraction_max 0.993
_diffrn_reflns_theta_full 25.242
_diffrn_reflns_theta_max 24.997
_diffrn_reflns_theta_min 2.773
_exptl_absorpt_coefficient_mu 6.844
_exptl_absorpt_correction_type multi-scan
_exptl_absorpt_process_details sadabs
_exptl_crystal_density_diffrn 2.874
_exptl_crystal_description bolck
_exptl_crystal_F_000 396
_exptl_crystal_size_max 0.420
_exptl_crystal_size_mid 0.200
_exptl_crystal_size_min 0.110
_exptl_transmission_factor_max 0.610
_exptl_transmission_factor_min 0.150
_refine_diff_density_max 1.203
_refine_diff_density_min -1.106
_refine_diff_density_rms 0.288
_refine_ls_extinction_coef 0.046(5)
_refine_ls_extinction_expression Fc^*^=kFc[1+0.001xFc^2^\l^3^/sin(2\q)]^-1/4^
_refine_ls_extinction_method SHELXL
_refine_ls_goodness_of_fit_ref 0.842
_refine_ls_hydrogen_treatment undef
_refine_ls_matrix_type full
_refine_ls_number_parameters 47
_refine_ls_number_reflns 846
_refine_ls_number_restraints 0
_refine_ls_restrained_S_all 0.842
_refine_ls_R_factor_all 0.0467
_refine_ls_R_factor_gt 0.0429
_refine_ls_shift/su_max 0.000
_refine_ls_shift/su_mean 0.000
_refine_ls_structure_factor_coef Fsqd
_refine_ls_weighting_details 'w=1/[\s^2^(Fo^2^)+(0.0953P)^2^] where P=(Fo^2^+2Fc^2^)/3'
_refine_ls_weighting_scheme calc
_refine_ls_wR_factor_gt 0.1081
_refine_ls_wR_factor_ref 0.1128
_reflns_Friedel_coverage 0.000
_reflns_number_gt 727
_reflns_number_total 846
_reflns_threshold_expression 'I > 2\s(I)'
_cod_data_source_file ao8b01337_si_002.cif
_cod_data_source_block 170110g
_cod_original_sg_symbol_H-M 'P 21/c'
_cod_database_code 4515898
_shelx_space_group_comment
;
The symmetry employed for this shelxl refinement is uniquely defined
by the following loop, which should always be used as a source of
symmetry information in preference to the above space-group names.
They are only intended as comments.
;
_shelx_estimated_absorpt_t_min 0.161
_shelx_estimated_absorpt_t_max 0.520
_shelxl_version_number 2014-3

loop_
_space_group_symop_operation_xyz
'x, y, z'
'-x, y+1/2, -z+1/2'
'-x, -y, -z'
'x, -y-1/2, z-1/2'

loop_
_atom_site_label
_atom_site_type_symbol
_atom_site_fract_x
_atom_site_fract_y
_atom_site_fract_z
_atom_site_U_iso_or_equiv
_atom_site_adp_type
_atom_site_occupancy
_atom_site_site_symmetry_order
_atom_site_calc_flag
Cu1 Cu 0.25951(13) 0.45011(4) 0.34265(6) 0.0229(3) Uani 1 1 d
Cl1 Cl 0.3198(3) 0.59852(8) 0.46564(12) 0.0235(4) Uani 1 1 d
Cl3 Cl 0.2265(3) 0.30114(9) 0.23697(13) 0.0266(4) Uani 1 1 d
Cl2 Cl -0.1792(3) 0.50780(9) 0.17829(12) 0.0240(4) Uani 1 1 d
K1 K -0.2821(3) 0.32940(8) -0.05744(12) 0.0307(4) Uani 1 1 d

loop_
_atom_site_aniso_label
_atom_site_aniso_U_11
_atom_site_aniso_U_22
_atom_site_aniso_U_33
_atom_site_aniso_U_23
_atom_site_aniso_U_13
_atom_site_aniso_U_12
Cu1 0.0330(6) 0.0120(5) 0.0224(4) -0.0028(2) -0.0023(3) 0.0038(2)
Cl1 0.0350(8) 0.0116(7) 0.0229(6) -0.0028(4) -0.0008(5) 0.0040(5)
Cl3 0.0355(8) 0.0133(7) 0.0294(7) -0.0043(5) -0.0030(5) 0.0028(5)
Cl2 0.0308(7) 0.0190(7) 0.0216(6) 0.0015(4) 0.0014(4) 0.0042(5)
K1 0.0345(8) 0.0209(7) 0.0354(7) -0.0004(5) -0.0005(5) -0.0031(4)

loop_
_atom_type_symbol
_atom_type_description
_atom_type_scat_dispersion_real
_atom_type_scat_dispersion_imag
_atom_type_scat_source
C C 0.0033 0.0016 'International Tables Vol C Tables 4.2.6.8 and 6.1.1.4'
H H 0.0000 0.0000 'International Tables Vol C Tables 4.2.6.8 and 6.1.1.4'
Cl Cl 0.1484 0.1585 'International Tables Vol C Tables 4.2.6.8 and 6.1.1.4'
K K 0.2009 0.2494 'International Tables Vol C Tables 4.2.6.8 and 6.1.1.4'
Cu Cu 0.3201 1.2651 'International Tables Vol C Tables 4.2.6.8 and 6.1.1.4'

loop_
_geom_angle_atom_site_label_1
_geom_angle_atom_site_label_2
_geom_angle_atom_site_label_3
_geom_angle
_geom_angle_site_symmetry_1
_geom_angle_site_symmetry_3
Cl3 Cu1 Cl2 93.34(4) . .
Cl3 Cu1 Cl1 175.86(4) . .
Cl2 Cu1 Cl1 90.72(4) . .
Cl3 Cu1 Cl1 91.90(4) . 3_666
Cl2 Cu1 Cl1 172.97(4) . 3_666
Cl1 Cu1 Cl1 83.99(4) . 3_666
Cl3 Cu1 K1 116.73(4) . 3_565
Cl2 Cu1 K1 53.76(3) . 3_565
Cl1 Cu1 K1 66.50(3) . 3_565
Cl1 Cu1 K1 127.25(4) 3_666 3_565
Cu1 Cl1 Cu1 96.01(4) . 3_666
Cu1 Cl1 K1 164.76(5) . 2
Cu1 Cl1 K1 98.90(4) 3_666 2
Cu1 Cl1 K1 78.43(4) . 3_565
Cu1 Cl1 K1 135.41(5) 3_666 3_565
K1 Cl1 K1 88.71(3) 2 3_565
Cu1 Cl3 K1 107.03(5) . 4_666
Cu1 Cl3 K1 102.98(5) . .
K1 Cl3 K1 149.92(5) 4_666 .
Cu1 Cl3 K1 105.97(4) . 4_566
K1 Cl3 K1 76.66(4) 4_666 4_566
K1 Cl3 K1 97.15(4) . 4_566
Cu1 Cl3 K1 101.09(5) . 1_655
K1 Cl3 K1 96.51(4) 4_666 1_655
K1 Cl3 K1 75.53(3) . 1_655
K1 Cl3 K1 152.92(4) 4_566 1_655
Cu1 Cl2 K1 90.90(4) . 3_565
Cu1 Cl2 K1 99.54(5) . .
K1 Cl2 K1 111.30(4) 3_565 .
Cu1 Cl2 K1 153.13(5) . 3_465
K1 Cl2 K1 78.26(4) 3_565 3_465
K1 Cl2 K1 107.29(4) . 3_465
Cl3 K1 Cl3 135.97(4) 4_465 .
Cl3 K1 Cl2 125.37(4) 4_465 3_565
Cl3 K1 Cl2 90.60(4) . 3_565
Cl3 K1 Cl2 147.75(5) 4_465 .
Cl3 K1 Cl2 62.90(4) . .
Cl2 K1 Cl2 68.70(4) 3_565 .
Cl3 K1 Cl2 81.78(4) 4_465 3_465
Cl3 K1 Cl2 135.22(5) . 3_465
Cl2 K1 Cl2 78.26(4) 3_565 3_465
Cl2 K1 Cl2 72.71(4) . 3_465
Cl3 K1 Cl1 62.07(4) 4_465 2_545
Cl3 K1 Cl1 73.90(4) . 2_545
Cl2 K1 Cl1 144.19(5) 3_565 2_545
Cl2 K1 Cl1 126.33(4) . 2_545
Cl2 K1 Cl1 134.98(5) 3_465 2_545
Cl3 K1 Cl3 76.66(4) 4_465 4_565
Cl3 K1 Cl3 89.54(4) . 4_565
Cl2 K1 Cl3 77.44(4) 3_565 4_565
Cl2 K1 Cl3 135.02(4) . 4_565
Cl2 K1 Cl3 128.57(4) 3_465 4_565
Cl1 K1 Cl3 70.50(4) 2_545 4_565
Cl3 K1 Cl3 88.95(4) 4_465 1_455
Cl3 K1 Cl3 75.53(3) . 1_455
Cl2 K1 Cl3 137.70(4) 3_565 1_455
Cl2 K1 Cl3 69.42(4) . 1_455
Cl2 K1 Cl3 84.08(4) 3_465 1_455
Cl1 K1 Cl3 70.22(3) 2_545 1_455
Cl3 K1 Cl3 140.46(4) 4_565 1_455
Cl3 K1 Cl1 69.35(3) 4_465 3_565
Cl3 K1 Cl1 141.08(5) . 3_565
Cl2 K1 Cl1 56.21(3) 3_565 3_565
Cl2 K1 Cl1 113.68(4) . 3_565
Cl2 K1 Cl1 63.14(3) 3_465 3_565
Cl1 K1 Cl1 119.92(4) 2_545 3_565
Cl3 K1 Cl1 65.62(3) 4_565 3_565
Cl3 K1 Cl1 142.30(4) 1_455 3_565
Cl3 K1 Cu1 98.36(3) 4_465 3_565
Cl3 K1 Cu1 123.76(4) . 3_565
Cl2 K1 Cu1 35.34(2) 3_565 3_565
Cl2 K1 Cu1 78.63(3) . 3_565
Cl2 K1 Cu1 47.14(3) 3_465 3_565
Cl1 K1 Cu1 154.97(4) 2_545 3_565
Cl3 K1 Cu1 90.66(3) 4_565 3_565
Cl3 K1 Cu1 128.16(4) 1_455 3_565
Cl1 K1 Cu1 35.07(2) 3_565 3_565
Cl3 K1 K1 55.24(3) 4_465 1_455
Cl3 K1 K1 123.84(3) . 1_455
Cl2 K1 K1 128.78(3) 3_565 1_455
Cl2 K1 K1 92.85(3) . 1_455
Cl2 K1 K1 50.52(3) 3_465 1_455
Cl1 K1 K1 85.62(3) 2_545 1_455
Cl3 K1 K1 131.90(3) 4_565 1_455
Cl3 K1 K1 48.31(3) 1_455 1_455
Cl1 K1 K1 94.51(2) 3_565 1_455
Cu1 K1 K1 95.826(17) 3_565 1_455
Cl3 K1 K1 124.76(3) 4_465 1_655
Cl3 K1 K1 56.16(3) . 1_655
Cl2 K1 K1 51.22(3) 3_565 1_655
Cl2 K1 K1 87.15(3) . 1_655
Cl2 K1 K1 129.48(3) 3_465 1_655
Cl1 K1 K1 94.39(3) 2_545 1_655
Cl3 K1 K1 48.10(3) 4_565 1_655
Cl3 K1 K1 131.69(3) 1_455 1_655
Cl1 K1 K1 85.49(2) 3_565 1_655
Cu1 K1 K1 84.173(17) 3_565 1_655
K1 K1 K1 180.0 1_455 1_655

loop_
_geom_bond_atom_site_label_1
_geom_bond_atom_site_label_2
_geom_bond_distance
_geom_bond_site_symmetry_2
Cu1 Cl3 2.2510(13) .
Cu1 Cl2 2.2806(12) .
Cu1 Cl1 2.3118(12) .
Cu1 Cl1 2.3313(12) 3_666
Cu1 K1 3.9422(13) 3_565
Cl1 Cu1 2.3313(12) 3_666
Cl1 K1 3.2936(17) 2
Cl1 K1 3.6903(15) 3_565
Cl3 K1 3.0859(16) 4_666
Cl3 K1 3.1111(16) .
Cl3 K1 3.4059(16) 4_566
Cl3 K1 3.4606(16) 1_655
Cl2 K1 3.1801(16) 3_565
Cl2 K1 3.2046(16) .
Cl2 K1 3.2118(15) 3_465
K1 Cl3 3.0859(16) 4_465
K1 Cl2 3.1801(16) 3_565
K1 Cl2 3.2119(15) 3_465
K1 Cl1 3.2936(17) 2_545
K1 Cl3 3.4059(16) 4_565
K1 Cl3 3.4606(16) 1_455
K1 Cl1 3.6903(15) 3_565
K1 Cu1 3.9422(13) 3_565
K1 K1 4.0340(3) 1_455
K1 K1 4.0340(3) 1_655
